data_7713544
loop_
_publ_author_name
'B\"uhler, Raphael'
'Muhr, Maximilian'
'Stephan, Johannes'
'Wolf, Robert'
'Sch\"utz, Max'
'Gemel, Christian'
'Fischer, Roland A.'

_publ_section_title
;
 Photochemically Generated Reactive Sites at Ruthenium/Gallium Complexes:
 Catalysis vs. Cluster Growth.
;
_journal_name_full 'Dalton Transactions'
_journal_paper_doi 10.1039/D3DT01847D
_journal_year 2023
_chemical_compound_source 'see text'
_chemical_formula_moiety 'C56 H69 Ga3 P2 Ru, C6 H14'
_chemical_formula_sum 'C62 H83 Ga3 P2 Ru'
_chemical_formula_weight 1200.46
_space_group_IT_number 14
_space_group_name_Hall '-P 2yn'
_space_group_name_H-M_alt 'P 1 21/n 1'
_symmetry_cell_setting monoclinic
_symmetry_Int_Tables_number 14
_symmetry_space_group_name_Hall '-P 2yn'
_symmetry_space_group_name_H-M 'P 1 21/n 1'
_atom_sites_solution_hydrogens geom
_atom_sites_solution_primary iterative
_atom_sites_solution_secondary difmap
_audit_update_record
;
2022-11-09 deposited with the CCDC.	2023-07-07 downloaded from the CCDC.
;
_cell_angle_alpha 90
_cell_angle_beta 99.625(7)
_cell_angle_gamma 90
_cell_formula_units_Z 4
_cell_length_a 19.841(3)
_cell_length_b 12.724(2)
_cell_length_c 22.940(4)
_cell_measurement_reflns_used 9778
_cell_measurement_temperature 100
_cell_measurement_theta_max 24.5169
_cell_measurement_theta_min 2.1841
_cell_volume 5709.8(16)
_computing_cell_refinement 'SAINT (Bruker, 2019)'
_computing_data_collection 'APEX 4 Control Software (Bruker, 2021)'
_computing_data_reduction 'SAINT (Bruker, 2019)'
_computing_molecular_graphics 'PLATON (Spek, 2011)'
_computing_publication_material 'PLATON (Spek, 2011), enCIFer (Allen, 2004)'
_computing_structure_refinement 'SHELXL-201n (Sheldrick, 2014)'
_computing_structure_solution 'SHELXT (Sheldrick, 2015)'
_diffrn_ambient_temperature 100
_diffrn_detector ' Bruker Photon-100 CMOS '
_diffrn_detector_area_resol_mean 16
_diffrn_measured_fraction_theta_full 0.999
_diffrn_measured_fraction_theta_max 0.999
_diffrn_measurement_device ' \k-geometry diffractometer '
_diffrn_measurement_device_type ' Bruker D8 Venture '
_diffrn_measurement_method ' phi- and omega-rotation '
_diffrn_radiation_monochromator 'Helios optic'
_diffrn_radiation_probe x-ray
_diffrn_radiation_source 'TXS rotating anode'
_diffrn_radiation_type MoK\a
_diffrn_radiation_wavelength 0.71073
_diffrn_reflns_av_R_equivalents 0.1954
_diffrn_reflns_av_unetI/netI 0.0835
_diffrn_reflns_limit_h_max 24
_diffrn_reflns_limit_h_min -24
_diffrn_reflns_limit_k_max 15
_diffrn_reflns_limit_k_min -15
_diffrn_reflns_limit_l_max 27
_diffrn_reflns_limit_l_min -27
_diffrn_reflns_number 226471
_diffrn_reflns_reduction_process
;
;
_diffrn_reflns_theta_full 25.24
_diffrn_reflns_theta_max 25.68
_diffrn_reflns_theta_min 2.41
_exptl_absorpt_coefficient_mu 1.753
_exptl_absorpt_correction_T_max 0.7453
_exptl_absorpt_correction_T_min 0.5984
_exptl_absorpt_correction_type multi-scan
_exptl_absorpt_process_details 'SADABS 2016/2, Bruker, 2016'
_exptl_crystal_colour orange
_exptl_crystal_density_diffrn 1.396
_exptl_crystal_density_method 'Not Measured'
_exptl_crystal_description fragment
_exptl_crystal_F_000 2488
_exptl_crystal_size_max 0.225
_exptl_crystal_size_mid 0.066
_exptl_crystal_size_min 0.059
_refine_diff_density_max 0.983
_refine_diff_density_min -0.777
_refine_diff_density_rms 0.114
_refine_ls_extinction_method none
_refine_ls_goodness_of_fit_ref 1.021
_refine_ls_hydrogen_treatment constr
_refine_ls_matrix_type full
_refine_ls_number_parameters 630
_refine_ls_number_reflns 10838
_refine_ls_number_restraints 6
_refine_ls_restrained_S_all 1.022
_refine_ls_R_factor_all 0.1073
_refine_ls_R_factor_gt 0.0496
_refine_ls_shift/su_max 0.001
_refine_ls_shift/su_mean 0.000
_refine_ls_structure_factor_coef Fsqd
_refine_ls_weighting_details 'W=1/[\S^2^(FO^2^)+(0.0317P)^2^+16.9427P] WHERE P=(FO^2^+2FC^2^)/3'
_refine_ls_weighting_scheme calc
_refine_ls_wR_factor_gt 0.0860
_refine_ls_wR_factor_ref 0.1037
_reflns_number_gt 6979
_reflns_number_total 10838
_reflns_threshold_expression I>2\s(I)
_cod_data_source_file d3dt01847d2.cif
_cod_data_source_block muhma23_0m
_cod_original_sg_symbol_H-M 'P 21/n'
_cod_database_code 7713544

loop_
_space_group_symop_id
_space_group_symop_operation_xyz
1 x,y,z
2 1/2-x,1/2+y,1/2-z
3 -x,-y,-z
4 1/2+x,1/2-y,1/2+z

loop_
_atom_site_aniso_label
_atom_site_aniso_U_11
_atom_site_aniso_U_22
_atom_site_aniso_U_33
_atom_site_aniso_U_23
_atom_site_aniso_U_13
_atom_site_aniso_U_12
Ru1 0.0173(2) 0.0140(2) 0.0180(2) 0.0000(2) 0.0126(2) 0.0001(2)
Ga1 0.0246(3) 0.0257(3) 0.0368(4) -0.0004(3) 0.0184(3) 0.0052(3)
Ga2 0.0244(3) 0.0254(3) 0.0221(3) -0.0031(3) 0.0086(2) -0.0031(3)
Ga3 0.0305(3) 0.0245(3) 0.0211(3) 0.0039(3) 0.0169(3) 0.0010(3)
P1 0.0198(7) 0.0145(7) 0.0195(7) 0.0000(5) 0.0116(5) -0.0012(6)
P2 0.0195(7) 0.0163(7) 0.0182(7) -0.0010(5) 0.0116(5) 0.0003(6)
C1 0.021(3) 0.017(3) 0.021(3) -0.001(2) 0.009(2) 0.002(2)
C2 0.025(3) 0.023(3) 0.023(3) 0.001(2) 0.012(2) 0.000(2)
C3 0.033(3) 0.032(3) 0.023(3) -0.002(3) 0.014(2) 0.001(3)
C4 0.029(3) 0.029(3) 0.031(3) -0.014(3) 0.007(2) 0.000(3)
C5 0.022(3) 0.022(3) 0.036(3) -0.005(3) 0.008(2) -0.007(2)
C6 0.025(3) 0.025(3) 0.022(3) 0.002(2) 0.012(2) -0.003(2)
C7 0.025(3) 0.014(3) 0.023(3) 0.003(2) 0.015(2) -0.003(2)
C8 0.020(3) 0.025(3) 0.023(3) -0.002(2) 0.015(2) -0.004(2)
C9 0.019(3) 0.020(3) 0.019(3) -0.001(2) 0.005(2) 0.003(2)
C10 0.020(3) 0.030(3) 0.024(3) -0.004(2) 0.010(2) 0.003(2)
C11 0.026(3) 0.032(3) 0.031(3) -0.014(3) 0.004(2) 0.010(3)
C12 0.040(3) 0.018(3) 0.041(3) -0.009(3) 0.004(3) 0.010(3)
C13 0.042(3) 0.019(3) 0.038(3) -0.001(3) 0.015(3) 0.000(3)
C14 0.030(3) 0.022(3) 0.019(3) -0.002(2) 0.008(2) 0.001(2)
C15 0.021(3) 0.017(3) 0.020(3) 0.001(2) 0.014(2) -0.006(2)
C16 0.031(3) 0.017(3) 0.022(3) 0.001(2) 0.010(2) 0.000(2)
C17 0.041(3) 0.029(3) 0.021(3) -0.002(2) 0.013(3) -0.009(3)
C18 0.024(3) 0.041(4) 0.025(3) 0.006(3) 0.001(2) -0.007(3)
C19 0.021(3) 0.035(3) 0.029(3) 0.005(3) 0.011(2) 0.004(2)
C20 0.021(3) 0.026(3) 0.022(3) 0.000(2) 0.010(2) 0.003(2)
C21 0.021(3) 0.022(3) 0.024(3) 0.002(2) 0.012(2) -0.006(2)
C22 0.057(4) 0.020(3) 0.023(3) 0.004(2) 0.007(3) 0.000(3)
C23 0.071(5) 0.030(4) 0.025(3) 0.001(3) 0.014(3) -0.006(3)
C24 0.040(4) 0.033(4) 0.026(3) 0.008(3) 0.003(3) -0.003(3)
C25 0.036(3) 0.019(3) 0.042(4) 0.007(3) 0.006(3) 0.003(3)
C26 0.027(3) 0.030(3) 0.028(3) -0.003(3) 0.008(2) 0.001(3)
C27 0.029(3) 0.030(3) 0.046(4) -0.002(3) 0.027(3) 0.010(3)
C28 0.034(3) 0.050(4) 0.053(4) 0.009(3) 0.026(3) 0.006(3)
C29 0.029(3) 0.037(4) 0.039(3) -0.009(3) 0.016(3) 0.010(3)
C30 0.047(4) 0.060(5) 0.039(4) -0.008(3) 0.016(3) 0.002(3)
C31 0.027(3) 0.026(3) 0.042(4) -0.004(3) 0.016(3) 0.008(3)
C32 0.040(4) 0.030(4) 0.062(4) -0.008(3) 0.016(3) 0.002(3)
C33 0.028(3) 0.029(3) 0.039(3) 0.000(3) 0.018(3) 0.009(3)
C34 0.039(4) 0.045(4) 0.044(4) 0.006(3) 0.013(3) 0.005(3)
C35 0.028(3) 0.032(3) 0.033(3) -0.008(3) 0.016(3) 0.005(3)
C36 0.038(4) 0.040(4) 0.050(4) -0.010(3) 0.021(3) 0.002(3)
C37 0.025(3) 0.025(3) 0.028(3) -0.007(2) 0.009(2) -0.006(2)
C38 0.018(3) 0.031(3) 0.028(3) -0.010(2) 0.008(2) -0.004(2)
C39 0.034(3) 0.028(3) 0.020(3) -0.009(2) 0.002(2) 0.003(3)
C40 0.037(3) 0.044(4) 0.033(3) 0.002(3) 0.009(3) 0.012(3)
C41 0.026(3) 0.034(3) 0.026(3) -0.005(3) 0.006(2) 0.000(3)
C42 0.040(3) 0.041(4) 0.024(3) 0.002(3) 0.014(3) 0.002(3)
C43 0.020(3) 0.033(3) 0.020(3) -0.006(2) 0.004(2) 0.001(2)
C44 0.029(3) 0.040(4) 0.030(3) -0.007(3) 0.009(2) 0.002(3)
C45 0.028(3) 0.039(4) 0.057(4) -0.005(3) 0.024(3) -0.004(3)
C46 0.037(3) 0.028(3) 0.040(3) -0.002(3) 0.017(3) -0.006(3)
C47 0.040(3) 0.025(3) 0.028(3) 0.007(2) 0.018(3) 0.001(3)
C48 0.049(4) 0.033(4) 0.043(4) 0.007(3) 0.022(3) -0.009(3)
C49 0.032(3) 0.036(4) 0.029(3) 0.014(3) 0.019(3) -0.001(3)
C50 0.040(3) 0.031(3) 0.022(2) 0.008(2) 0.021(2) 0.003(2)
C51 0.040(3) 0.027(3) 0.022(3) 0.007(2) 0.018(3) 0.001(3)
C52 0.054(4) 0.043(4) 0.028(3) 0.001(3) 0.016(3) -0.003(3)
C53 0.035(3) 0.025(3) 0.022(3) 0.009(2) 0.014(2) 0.004(3)
C54 0.042(4) 0.038(4) 0.029(3) 0.007(3) 0.013(3) 0.005(3)
C55 0.058(4) 0.048(4) 0.030(3) 0.003(3) 0.028(3) 0.009(3)
C56 0.041(4) 0.045(4) 0.051(4) 0.014(3) 0.024(3) 0.003(3)
C57 0.058(5) 0.059(5) 0.054(4) -0.001(4) 0.009(4) 0.001(4)
C58 0.061(5) 0.060(5) 0.048(4) -0.002(4) 0.008(4) 0.010(4)
C59 0.050(4) 0.065(5) 0.034(4) 0.000(3) 0.006(3) 0.002(4)
C60 0.037(4) 0.069(5) 0.045(4) 0.007(4) 0.011(3) -0.007(3)
C61 0.057(5) 0.066(5) 0.047(4) -0.004(4) 0.005(3) -0.019(4)
C62 0.075(5) 0.050(5) 0.060(5) 0.000(4) 0.020(4) -0.010(4)

loop_
_atom_site_label
_atom_site_type_symbol
_atom_site_thermal_displace_type
_atom_site_fract_x
_atom_site_fract_y
_atom_site_fract_z
_atom_site_occupancy
_atom_site_U_iso_or_equiv
_atom_site_calc_flag
_atom_site_refinement_flags
_atom_site_disorder_assembly
_atom_site_disorder_group
Ru1 Ru Uani 0.48216(2) 0.23170(3) 0.22874(2) 1.000 0.0153(1) d . . .
Ga1 Ga Uani 0.58116(3) 0.13093(5) 0.21792(3) 1.000 0.0275(2) d . . .
Ga2 Ga Uani 0.54379(3) 0.32323(5) 0.30965(2) 1.000 0.0234(2) d . . .
Ga3 Ga Uani 0.49151(3) 0.32460(4) 0.14083(2) 1.000 0.0239(2) d . . .
P1 P Uani 0.42768(6) 0.08450(10) 0.24742(5) 1.000 0.0170(4) d . . .
P2 P Uani 0.38191(6) 0.30842(10) 0.23790(5) 1.000 0.0170(4) d . . .
C1 C Uani 0.4018(2) -0.0172(4) 0.1908(2) 1.000 0.0190(17) d . . .
C2 C Uani 0.4237(2) -0.0093(4) 0.1359(2) 1.000 0.0228(17) d . . .
C3 C Uani 0.4045(3) -0.0835(4) 0.0927(2) 1.000 0.0283(17) d . . .
C4 C Uani 0.3637(3) -0.1668(4) 0.1019(2) 1.000 0.0294(17) d . . .
C5 C Uani 0.3396(2) -0.1755(4) 0.1551(2) 1.000 0.0263(17) d . . .
C6 C Uani 0.3584(2) -0.1008(4) 0.1990(2) 1.000 0.0231(17) d . . .
C7 C Uani 0.3416(2) 0.1143(4) 0.2668(2) 1.000 0.0194(17) d . . .
C8 C Uani 0.3385(2) 0.2269(4) 0.2870(2) 1.000 0.0214(17) d . . .
C9 C Uani 0.3760(2) 0.4411(4) 0.2666(2) 1.000 0.0191(17) d . . .
C10 C Uani 0.3339(2) 0.4682(4) 0.3081(2) 1.000 0.0239(17) d . . .
C11 C Uani 0.3278(3) 0.5719(4) 0.3246(2) 1.000 0.0298(17) d . . .
C12 C Uani 0.3617(3) 0.6498(4) 0.3001(2) 1.000 0.0333(17) d . . .
C13 C Uani 0.4045(3) 0.6252(4) 0.2598(2) 1.000 0.0321(17) d . . .
C14 C Uani 0.4121(3) 0.5213(4) 0.2445(2) 1.000 0.0232(17) d . . .
C15 C Uani 0.3108(2) 0.3154(4) 0.1741(2) 1.000 0.0181(17) d . . .
C16 C Uani 0.3094(3) 0.2451(4) 0.1274(2) 1.000 0.0227(17) d . . .
C17 C Uani 0.2539(3) 0.2427(4) 0.0817(2) 1.000 0.0294(17) d . . .
C18 C Uani 0.1993(3) 0.3095(4) 0.0820(2) 1.000 0.0304(19) d . . .
C19 C Uani 0.2007(3) 0.3817(4) 0.1274(2) 1.000 0.0276(17) d . . .
C20 C Uani 0.2557(2) 0.3842(4) 0.1727(2) 1.000 0.0223(17) d . . .
C21 C Uani 0.4627(2) 0.0025(4) 0.3124(2) 1.000 0.0214(17) d . . .
C22 C Uani 0.4769(3) 0.0519(4) 0.3665(2) 1.000 0.0333(19) d . . .
C23 C Uani 0.4995(3) -0.0029(5) 0.4176(2) 1.000 0.041(2) d . . .
C24 C Uani 0.5103(3) -0.1096(4) 0.4161(2) 1.000 0.033(2) d . . .
C25 C Uani 0.4984(3) -0.1602(4) 0.3633(2) 1.000 0.0324(19) d . . .
C26 C Uani 0.4747(3) -0.1053(4) 0.3113(2) 1.000 0.0279(17) d . . .
C27 C Uani 0.6740(3) 0.0990(4) 0.1741(3) 1.000 0.0326(19) d . . .
C28 C Uani 0.7022(3) 0.1816(5) 0.1378(3) 1.000 0.044(2) d . . .
C29 C Uani 0.6275(3) 0.0170(5) 0.1520(2) 1.000 0.0338(19) d . . .
C30 C Uani 0.5960(3) -0.0028(5) 0.0892(2) 1.000 0.048(3) d . . .
C31 C Uani 0.6187(3) -0.0478(4) 0.2017(2) 1.000 0.0305(19) d . . .
C32 C Uani 0.5802(3) -0.1482(4) 0.1981(3) 1.000 0.043(2) d . . .
C33 C Uani 0.6601(3) -0.0064(4) 0.2528(2) 1.000 0.0306(17) d . . .
C34 C Uani 0.6694(3) -0.0537(5) 0.3132(2) 1.000 0.042(2) d . . .
C35 C Uani 0.6950(3) 0.0842(4) 0.2359(2) 1.000 0.0298(17) d . . .
C36 C Uani 0.7517(3) 0.1430(5) 0.2738(3) 1.000 0.041(2) d . . .
C37 C Uani 0.5975(3) 0.4733(4) 0.3551(2) 1.000 0.0255(17) d . . .
C38 C Uani 0.6475(2) 0.3928(4) 0.3575(2) 1.000 0.0252(17) d . . .
C39 C Uani 0.6310(3) 0.3116(4) 0.3950(2) 1.000 0.0276(17) d . . .
C40 C Uani 0.6704(3) 0.2125(5) 0.4103(2) 1.000 0.0376(19) d . . .
C41 C Uani 0.5702(3) 0.3427(4) 0.4160(2) 1.000 0.0285(17) d . . .
C42 C Uani 0.5361(3) 0.2830(4) 0.4598(2) 1.000 0.0340(19) d . . .
C43 C Uani 0.5496(2) 0.4416(4) 0.3915(2) 1.000 0.0243(17) d . . .
C44 C Uani 0.4920(3) 0.5067(4) 0.4063(2) 1.000 0.0325(19) d . . .
C45 C Uani 0.7093(3) 0.3958(5) 0.3273(3) 1.000 0.039(2) d . . .
C46 C Uani 0.5971(3) 0.5761(4) 0.3232(2) 1.000 0.0338(17) d . . .
C47 C Uani 0.5015(3) 0.5002(4) 0.1012(2) 1.000 0.0296(17) d . . .
C48 C Uani 0.5175(3) 0.5963(4) 0.1391(3) 1.000 0.040(2) d . . .
C49 C Uani 0.5514(3) 0.4338(4) 0.0830(2) 1.000 0.0307(19) d . . .
C50 C Uani 0.5172(3) 0.3545(4) 0.0472(2) 1.000 0.0292(16) d U . .
C51 C Uani 0.4451(3) 0.3714(4) 0.0423(2) 1.000 0.0282(17) d . . .
C52 C Uani 0.3909(3) 0.3072(5) 0.0049(2) 1.000 0.041(2) d . . .
C53 C Uani 0.4359(3) 0.4618(4) 0.0760(2) 1.000 0.0263(17) d . . .
C54 C Uani 0.3685(3) 0.5131(5) 0.0803(2) 1.000 0.036(2) d . . .
C55 C Uani 0.5484(3) 0.2726(5) 0.0123(2) 1.000 0.043(2) d . . .
C56 C Uani 0.6275(3) 0.4508(5) 0.0985(3) 1.000 0.044(2) d . . .
C57 C Uani 0.3039(3) 0.0638(5) 0.5136(3) 1.000 0.057(3) d . . .
C58 C Uani 0.3134(4) 0.1524(5) 0.4722(3) 1.000 0.057(3) d . . .
C59 C Uani 0.3145(3) 0.2598(5) 0.5006(3) 1.000 0.050(3) d . . .
C60 C Uani 0.3251(3) 0.3492(5) 0.4611(3) 1.000 0.050(3) d . . .
C61 C Uani 0.3283(3) 0.4593(6) 0.4893(3) 1.000 0.057(3) d . . .
C62 C Uani 0.2630(4) 0.4928(6) 0.5083(3) 1.000 0.061(3) d . . .
H7AB H Uiso 0.33256 0.06650 0.29864 1.000 0.0230 c RU . .
H2 H Uiso 0.45205 0.04765 0.12856 1.000 0.0270 c RU . .
H8AB H Uiso 0.29030 0.24950 0.28447 1.000 0.0250 c RU . .
H3 H Uiso 0.41979 -0.07687 0.05579 1.000 0.0340 c RU . .
H4 H Uiso 0.35207 -0.21836 0.07202 1.000 0.0350 c RU . .
H5 H Uiso 0.31042 -0.23204 0.16148 1.000 0.0320 c RU . .
H6 H Uiso 0.34147 -0.10652 0.23521 1.000 0.0280 c RU . .
H7A H Uiso 0.30582 0.10231 0.23179 1.000 0.0230 c RU . .
H8A H Uiso 0.36161 0.23405 0.32850 1.000 0.0250 c RU . .
H10 H Uiso 0.30959 0.41491 0.32478 1.000 0.0290 c RU . .
H11 H Uiso 0.29999 0.58914 0.35309 1.000 0.0360 c RU . .
H12 H Uiso 0.35597 0.72105 0.31065 1.000 0.0400 c RU . .
H13 H Uiso 0.42819 0.67920 0.24304 1.000 0.0380 c RU . .
H14 H Uiso 0.44275 0.50437 0.21827 1.000 0.0280 c RU . .
H16 H Uiso 0.34672 0.19859 0.12674 1.000 0.0280 c RU . .
H17 H Uiso 0.25351 0.19461 0.04996 1.000 0.0350 c RU . .
H18 H Uiso 0.16082 0.30608 0.05121 1.000 0.0360 c RU . .
H19 H Uiso 0.16383 0.42929 0.12720 1.000 0.0330 c RU . .
H20 H Uiso 0.25619 0.43385 0.20367 1.000 0.0270 c RU . .
H22 H Uiso 0.47094 0.12582 0.36858 1.000 0.0400 c RU . .
H23 H Uiso 0.50768 0.03317 0.45433 1.000 0.0490 c RU . .
H24 H Uiso 0.52599 -0.14728 0.45151 1.000 0.0400 c RU . .
H25 H Uiso 0.50630 -0.23371 0.36175 1.000 0.0390 c RU . .
H26 H Uiso 0.46660 -0.14187 0.27474 1.000 0.0340 c RU . .
H28A H Uiso 0.74863 0.16212 0.13278 1.000 0.0660 c RU . .
H28B H Uiso 0.70323 0.24948 0.15816 1.000 0.0660 c RU . .
H28C H Uiso 0.67303 0.18694 0.09901 1.000 0.0660 c RU . .
H30A H Uiso 0.63011 -0.03365 0.06801 1.000 0.0710 c RU . .
H30B H Uiso 0.57965 0.06376 0.07047 1.000 0.0710 c RU . .
H30C H Uiso 0.55746 -0.05136 0.08803 1.000 0.0710 c RU . .
H32A H Uiso 0.60490 -0.20198 0.17953 1.000 0.0650 c RU . .
H32B H Uiso 0.53474 -0.13793 0.17444 1.000 0.0650 c RU . .
H32C H Uiso 0.57535 -0.17108 0.23801 1.000 0.0650 c RU . .
H34A H Uiso 0.68967 -0.12381 0.31220 1.000 0.0630 c RU . .
H34B H Uiso 0.62491 -0.05944 0.32611 1.000 0.0630 c RU . .
H34C H Uiso 0.69971 -0.00900 0.34082 1.000 0.0630 c RU . .
H36A H Uiso 0.79472 0.10444 0.27513 1.000 0.0620 c RU . .
H36B H Uiso 0.74137 0.14996 0.31388 1.000 0.0620 c RU . .
H36C H Uiso 0.75615 0.21303 0.25699 1.000 0.0620 c RU . .
H40A H Uiso 0.71678 0.22983 0.42998 1.000 0.0560 c RU . .
H40B H Uiso 0.67263 0.17260 0.37418 1.000 0.0560 c RU . .
H40C H Uiso 0.64758 0.17013 0.43696 1.000 0.0560 c RU . .
H42A H Uiso 0.54992 0.31302 0.49932 1.000 0.0500 c RU . .
H42B H Uiso 0.54978 0.20901 0.46006 1.000 0.0500 c RU . .
H42C H Uiso 0.48633 0.28830 0.44843 1.000 0.0500 c RU . .
H44A H Uiso 0.50811 0.54868 0.44171 1.000 0.0490 c RU . .
H44B H Uiso 0.45483 0.46046 0.41382 1.000 0.0490 c RU . .
H44C H Uiso 0.47519 0.55348 0.37314 1.000 0.0490 c RU . .
H45A H Uiso 0.72936 0.46629 0.33107 1.000 0.0590 c RU . .
H45B H Uiso 0.69558 0.37847 0.28539 1.000 0.0590 c RU . .
H45C H Uiso 0.74301 0.34445 0.34586 1.000 0.0590 c RU . .
H46A H Uiso 0.61973 0.62971 0.35037 1.000 0.0510 c RU . .
H46B H Uiso 0.54977 0.59743 0.30883 1.000 0.0510 c RU . .
H46C H Uiso 0.62148 0.56854 0.28969 1.000 0.0510 c RU . .
H48A H Uiso 0.54622 0.64412 0.12044 1.000 0.0600 c RU . .
H48B H Uiso 0.54182 0.57559 0.17818 1.000 0.0600 c RU . .
H48C H Uiso 0.47482 0.63195 0.14348 1.000 0.0600 c RU . .
H52A H Uiso 0.39487 0.31545 -0.03684 1.000 0.0610 c RU . .
H52B H Uiso 0.34569 0.33123 0.01111 1.000 0.0610 c RU . .
H52C H Uiso 0.39673 0.23303 0.01610 1.000 0.0610 c RU . .
H54A H Uiso 0.35896 0.56826 0.05026 1.000 0.0540 c RU . .
H54B H Uiso 0.37055 0.54402 0.11967 1.000 0.0540 c RU . .
H54C H Uiso 0.33203 0.46024 0.07375 1.000 0.0540 c RU . .
H55A H Uiso 0.54457 0.29552 -0.02892 1.000 0.0640 c RU . .
H55B H Uiso 0.52426 0.20579 0.01385 1.000 0.0640 c RU . .
H55C H Uiso 0.59677 0.26335 0.02930 1.000 0.0640 c RU . .
H56A H Uiso 0.64043 0.51263 0.07740 1.000 0.0660 c RU . .
H56B H Uiso 0.65146 0.38882 0.08687 1.000 0.0660 c RU . .
H56C H Uiso 0.64005 0.46186 0.14117 1.000 0.0660 c RU . .
H57A H Uiso 0.30253 -0.00320 0.49237 1.000 0.0850 c RU . .
H57B H Uiso 0.26084 0.07368 0.52857 1.000 0.0850 c RU . .
H57C H Uiso 0.34201 0.06329 0.54680 1.000 0.0850 c RU . .
H58A H Uiso 0.27578 0.15021 0.43785 1.000 0.0680 c RU . .
H58B H Uiso 0.35684 0.14163 0.45720 1.000 0.0680 c RU . .
H59A H Uiso 0.27068 0.27055 0.51496 1.000 0.0600 c RU . .
H59B H Uiso 0.35144 0.26098 0.53542 1.000 0.0600 c RU . .
H60A H Uiso 0.28758 0.34853 0.42672 1.000 0.0600 c RU . .
H60B H Uiso 0.36833 0.33701 0.44587 1.000 0.0600 c RU . .
H61A H Uiso 0.36519 0.46017 0.52412 1.000 0.0690 c RU . .
H61B H Uiso 0.34025 0.51104 0.46047 1.000 0.0690 c RU . .
H62A H Uiso 0.26987 0.56053 0.52873 1.000 0.0910 c RU . .
H62B H Uiso 0.24927 0.43997 0.53509 1.000 0.0910 c RU . .
H62C H Uiso 0.22725 0.49977 0.47347 1.000 0.0910 c RU . .

loop_
_atom_type_symbol
_atom_type_description
_atom_type_scat_dispersion_real
_atom_type_scat_dispersion_imag
_atom_type_scat_source
C C 0.0033 0.0016 ' International Tables Vol C Tables 4.2.6.8 and 6.1.1.4'
H H 0.0000 0.0000 ' International Tables Vol C Tables 4.2.6.8 and 6.1.1.4'
Ga Ga 0.2307 1.6083 ' International Tables Vol C Tables 4.2.6.8 and 6.1.1.4'
P P 0.1023 0.0942 ' International Tables Vol C Tables 4.2.6.8 and 6.1.1.4'
Ru Ru -1.2594 0.8363 ' International Tables Vol C Tables 4.2.6.8 and 6.1.1.4'

loop_
_geom_angle_atom_site_label_1
_geom_angle_atom_site_label_2
_geom_angle_atom_site_label_3
_geom_angle
_geom_angle_site_symmetry_1
_geom_angle_site_symmetry_2
_geom_angle_site_symmetry_3
_geom_angle_publ_flag
Ga1 Ru1 Ga2 91.13(3) . . . yes
Ga1 Ru1 Ga3 89.81(3) . . . yes
Ga1 Ru1 P1 90.15(4) . . . yes
Ga1 Ru1 P2 173.16(4) . . . yes
Ga2 Ru1 Ga3 108.65(3) . . . yes
Ga2 Ru1 P1 117.83(4) . . . yes
Ga2 Ru1 P2 93.57(4) . . . yes
Ga3 Ru1 P1 133.51(4) . . . yes
Ga3 Ru1 P2 93.39(4) . . . yes
P1 Ru1 P2 83.27(5) . . . yes
Ru1 Ga1 C27 151.61(15) . . . yes
Ru1 Ga1 C35 156.40(13) . . . yes
C27 Ga1 C35 36.1(2) . . . yes
Ru1 Ga2 C38 149.10(11) . . . yes
Ru1 Ga3 C50 158.35(13) . . . yes
Ru1 P1 C1 122.58(15) . . . yes
Ru1 P1 C7 111.37(17) . . . yes
Ru1 P1 C21 119.72(15) . . . yes
C1 P1 C7 98.7(2) . . . yes
C1 P1 C21 101.2(2) . . . yes
C7 P1 C21 99.0(2) . . . yes
Ru1 P2 C8 108.79(15) . . . yes
Ru1 P2 C9 123.03(14) . . . yes
Ru1 P2 C15 120.83(15) . . . yes
C8 P2 C9 103.6(2) . . . yes
C8 P2 C15 97.9(2) . . . yes
C9 P2 C15 98.9(2) . . . yes
P1 C1 C2 119.4(4) . . . yes
P1 C1 C6 122.9(3) . . . yes
C2 C1 C6 117.7(4) . . . no
C1 C2 C3 120.5(4) . . . no
C2 C3 C4 121.3(4) . . . no
C3 C4 C5 119.7(4) . . . no
C4 C5 C6 119.5(4) . . . no
C1 C6 C5 121.2(4) . . . no
P1 C7 C8 110.5(3) . . . yes
P2 C8 C7 107.4(3) . . . yes
P2 C9 C10 123.5(4) . . . yes
P2 C9 C14 118.7(3) . . . yes
C10 C9 C14 117.8(5) . . . no
C9 C10 C11 120.4(5) . . . no
C10 C11 C12 120.4(5) . . . no
C11 C12 C13 120.4(5) . . . no
C12 C13 C14 119.2(5) . . . no
C9 C14 C13 121.6(5) . . . no
P2 C15 C16 119.4(4) . . . yes
P2 C15 C20 122.5(4) . . . yes
C16 C15 C20 118.0(4) . . . no
C15 C16 C17 120.4(5) . . . no
C16 C17 C18 120.5(5) . . . no
C17 C18 C19 119.7(5) . . . no
C18 C19 C20 119.8(5) . . . no
C15 C20 C19 121.5(4) . . . no
P1 C21 C22 117.4(4) . . . yes
P1 C21 C26 125.5(4) . . . yes
C22 C21 C26 117.1(4) . . . no
C21 C22 C23 121.7(5) . . . no
C22 C23 C24 120.7(5) . . . no
C23 C24 C25 119.1(4) . . . no
C24 C25 C26 120.6(5) . . . no
C21 C26 C25 120.8(4) . . . no
Ga1 C27 C28 121.5(4) . . . yes
Ga1 C27 C29 76.4(3) . . . yes
Ga1 C27 C35 73.0(4) . . . yes
C28 C27 C29 126.3(6) . . . no
C28 C27 C35 124.7(5) . . . no
C29 C27 C35 108.8(5) . . . no
C27 C29 C30 127.4(5) . . . no
C27 C29 C31 107.1(4) . . . no
C30 C29 C31 125.5(5) . . . no
C29 C31 C32 125.3(5) . . . no
C29 C31 C33 108.2(5) . . . no
C32 C31 C33 126.1(5) . . . no
C31 C33 C34 125.7(5) . . . no
C31 C33 C35 108.4(4) . . . no
C34 C33 C35 125.8(5) . . . no
Ga1 C35 C27 70.9(3) . . . yes
Ga1 C35 C33 75.7(3) . . . yes
Ga1 C35 C36 126.3(4) . . . yes
C27 C35 C33 107.6(4) . . . no
C27 C35 C36 125.3(5) . . . no
C33 C35 C36 126.5(5) . . . no
C38 C37 C43 107.7(4) . . . no
C38 C37 C46 126.5(5) . . . no
C43 C37 C46 125.7(5) . . . no
Ga2 C38 C37 72.6(3) . . . yes
Ga2 C38 C39 74.6(3) . . . yes
Ga2 C38 C45 120.9(4) . . . yes
C37 C38 C39 108.6(4) . . . no
C37 C38 C45 125.5(5) . . . no
C39 C38 C45 125.9(5) . . . no
C38 C39 C40 126.4(5) . . . no
C38 C39 C41 107.3(4) . . . no
C40 C39 C41 126.4(5) . . . no
C39 C41 C42 125.7(5) . . . no
C39 C41 C43 108.5(4) . . . no
C42 C41 C43 125.7(5) . . . no
C37 C43 C41 108.0(4) . . . no
C37 C43 C44 125.9(5) . . . no
C41 C43 C44 125.8(4) . . . no
C48 C47 C49 124.4(5) . . . no
C48 C47 C53 127.3(5) . . . no
C49 C47 C53 108.3(4) . . . no
C47 C49 C50 108.0(5) . . . no
C47 C49 C56 124.5(5) . . . no
C50 C49 C56 127.5(5) . . . no
Ga3 C50 C49 74.7(3) . . . yes
Ga3 C50 C51 74.1(3) . . . yes
Ga3 C50 C55 123.4(3) . . . yes
C49 C50 C51 108.5(5) . . . no
C49 C50 C55 127.3(5) . . . no
C51 C50 C55 123.7(5) . . . no
C50 C51 C52 125.0(5) . . . no
C50 C51 C53 107.3(5) . . . no
C52 C51 C53 127.6(5) . . . no
C47 C53 C51 108.0(5) . . . no
C47 C53 C54 126.0(5) . . . no
C51 C53 C54 125.8(5) . . . no
C1 C2 H2 120.00 . . . no
C3 C2 H2 120.00 . . . no
C2 C3 H3 119.00 . . . no
C4 C3 H3 119.00 . . . no
C3 C4 H4 120.00 . . . no
C5 C4 H4 120.00 . . . no
C4 C5 H5 120.00 . . . no
C6 C5 H5 120.00 . . . no
C1 C6 H6 119.00 . . . no
C5 C6 H6 119.00 . . . no
P1 C7 H7AB 110.00 . . . no
P1 C7 H7A 110.00 . . . no
C8 C7 H7AB 110.00 . . . no
C8 C7 H7A 110.00 . . . no
H7AB C7 H7A 108.00 . . . no
P2 C8 H8AB 110.00 . . . no
P2 C8 H8A 110.00 . . . no
C7 C8 H8AB 110.00 . . . no
C7 C8 H8A 110.00 . . . no
H8AB C8 H8A 108.00 . . . no
C9 C10 H10 120.00 . . . no
C11 C10 H10 120.00 . . . no
C10 C11 H11 120.00 . . . no
C12 C11 H11 120.00 . . . no
C11 C12 H12 120.00 . . . no
C13 C12 H12 120.00 . . . no
C12 C13 H13 120.00 . . . no
C14 C13 H13 120.00 . . . no
C9 C14 H14 119.00 . . . no
C13 C14 H14 119.00 . . . no
C15 C16 H16 120.00 . . . no
C17 C16 H16 120.00 . . . no
C16 C17 H17 120.00 . . . no
C18 C17 H17 120.00 . . . no
C17 C18 H18 120.00 . . . no
C19 C18 H18 120.00 . . . no
C18 C19 H19 120.00 . . . no
C20 C19 H19 120.00 . . . no
C15 C20 H20 119.00 . . . no
C19 C20 H20 119.00 . . . no
C21 C22 H22 119.00 . . . no
C23 C22 H22 119.00 . . . no
C22 C23 H23 120.00 . . . no
C24 C23 H23 120.00 . . . no
C23 C24 H24 120.00 . . . no
C25 C24 H24 120.00 . . . no
C24 C25 H25 120.00 . . . no
C26 C25 H25 120.00 . . . no
C21 C26 H26 120.00 . . . no
C25 C26 H26 120.00 . . . no
C27 C28 H28A 109.00 . . . no
C27 C28 H28B 109.00 . . . no
C27 C28 H28C 109.00 . . . no
H28A C28 H28B 110.00 . . . no
H28A C28 H28C 110.00 . . . no
H28B C28 H28C 109.00 . . . no
C29 C30 H30A 110.00 . . . no
C29 C30 H30B 109.00 . . . no
C29 C30 H30C 109.00 . . . no
H30A C30 H30B 110.00 . . . no
H30A C30 H30C 110.00 . . . no
H30B C30 H30C 109.00 . . . no
C31 C32 H32A 110.00 . . . no
C31 C32 H32B 109.00 . . . no
C31 C32 H32C 109.00 . . . no
H32A C32 H32B 109.00 . . . no
H32A C32 H32C 109.00 . . . no
H32B C32 H32C 109.00 . . . no
C33 C34 H34A 109.00 . . . no
C33 C34 H34B 109.00 . . . no
C33 C34 H34C 109.00 . . . no
H34A C34 H34B 109.00 . . . no
H34A C34 H34C 109.00 . . . no
H34B C34 H34C 110.00 . . . no
C35 C36 H36A 109.00 . . . no
C35 C36 H36B 110.00 . . . no
C35 C36 H36C 109.00 . . . no
H36A C36 H36B 110.00 . . . no
H36A C36 H36C 109.00 . . . no
H36B C36 H36C 110.00 . . . no
C39 C40 H40A 109.00 . . . no
C39 C40 H40B 110.00 . . . no
C39 C40 H40C 109.00 . . . no
H40A C40 H40B 110.00 . . . no
H40A C40 H40C 109.00 . . . no
H40B C40 H40C 109.00 . . . no
C41 C42 H42A 109.00 . . . no
C41 C42 H42B 109.00 . . . no
C41 C42 H42C 109.00 . . . no
H42A C42 H42B 110.00 . . . no
H42A C42 H42C 109.00 . . . no
H42B C42 H42C 109.00 . . . no
C43 C44 H44A 110.00 . . . no
C43 C44 H44B 109.00 . . . no
C43 C44 H44C 110.00 . . . no
H44A C44 H44B 109.00 . . . no
H44A C44 H44C 110.00 . . . no
H44B C44 H44C 109.00 . . . no
C38 C45 H45A 109.00 . . . no
C38 C45 H45B 109.00 . . . no
C38 C45 H45C 109.00 . . . no
H45A C45 H45B 110.00 . . . no
H45A C45 H45C 110.00 . . . no
H45B C45 H45C 110.00 . . . no
C37 C46 H46A 109.00 . . . no
C37 C46 H46B 109.00 . . . no
C37 C46 H46C 110.00 . . . no
H46A C46 H46B 109.00 . . . no
H46A C46 H46C 109.00 . . . no
H46B C46 H46C 110.00 . . . no
C47 C48 H48A 110.00 . . . no
C47 C48 H48B 110.00 . . . no
C47 C48 H48C 109.00 . . . no
H48A C48 H48B 109.00 . . . no
H48A C48 H48C 109.00 . . . no
H48B C48 H48C 109.00 . . . no
C51 C52 H52A 109.00 . . . no
C51 C52 H52B 109.00 . . . no
C51 C52 H52C 109.00 . . . no
H52A C52 H52B 109.00 . . . no
H52A C52 H52C 110.00 . . . no
H52B C52 H52C 109.00 . . . no
C53 C54 H54A 109.00 . . . no
C53 C54 H54B 110.00 . . . no
C53 C54 H54C 109.00 . . . no
H54A C54 H54B 110.00 . . . no
H54A C54 H54C 109.00 . . . no
H54B C54 H54C 109.00 . . . no
C50 C55 H55A 110.00 . . . no
C50 C55 H55B 109.00 . . . no
C50 C55 H55C 109.00 . . . no
H55A C55 H55B 110.00 . . . no
H55A C55 H55C 109.00 . . . no
H55B C55 H55C 109.00 . . . no
C49 C56 H56A 109.00 . . . no
C49 C56 H56B 109.00 . . . no
C49 C56 H56C 109.00 . . . no
H56A C56 H56B 109.00 . . . no
H56A C56 H56C 110.00 . . . no
H56B C56 H56C 110.00 . . . no
C57 C58 C59 113.5(6) . . . no
C58 C59 C60 114.9(6) . . . no
C59 C60 C61 116.0(6) . . . no
C60 C61 C62 113.9(6) . . . no
C58 C57 H57A 109.00 . . . no
C58 C57 H57B 109.00 . . . no
C58 C57 H57C 109.00 . . . no
H57A C57 H57B 109.00 . . . no
H57A C57 H57C 110.00 . . . no
H57B C57 H57C 109.00 . . . no
C57 C58 H58A 109.00 . . . no
C57 C58 H58B 109.00 . . . no
C59 C58 H58A 109.00 . . . no
C59 C58 H58B 109.00 . . . no
H58A C58 H58B 108.00 . . . no
C58 C59 H59A 109.00 . . . no
C58 C59 H59B 108.00 . . . no
C60 C59 H59A 109.00 . . . no
C60 C59 H59B 109.00 . . . no
H59A C59 H59B 108.00 . . . no
C59 C60 H60A 108.00 . . . no
C59 C60 H60B 108.00 . . . no
C61 C60 H60A 108.00 . . . no
C61 C60 H60B 108.00 . . . no
H60A C60 H60B 107.00 . . . no
C60 C61 H61A 109.00 . . . no
C60 C61 H61B 109.00 . . . no
C62 C61 H61A 109.00 . . . no
C62 C61 H61B 109.00 . . . no
H61A C61 H61B 108.00 . . . no
C61 C62 H62A 109.00 . . . no
C61 C62 H62B 109.00 . . . no
C61 C62 H62C 109.00 . . . no
H62A C62 H62B 110.00 . . . no
H62A C62 H62C 110.00 . . . no
H62B C62 H62C 110.00 . . . no

loop_
_geom_bond_atom_site_label_1
_geom_bond_atom_site_label_2
_geom_bond_distance
_geom_bond_site_symmetry_1
_geom_bond_site_symmetry_2
_geom_bond_publ_flag
Ru1 Ga1 2.3931(8) . . yes
Ru1 Ga2 2.3532(8) . . yes
Ru1 Ga3 2.3714(8) . . yes
Ru1 P1 2.2394(14) . . yes
Ru1 P2 2.2568(13) . . yes
Ga1 C27 2.278(6) . . yes
Ga1 C35 2.305(6) . . yes
Ga2 C38 2.338(4) . . yes
Ga3 C50 2.320(5) . . yes
P1 C1 1.845(5) . . yes
P1 C7 1.874(4) . . yes
P1 C21 1.857(5) . . yes
P2 C8 1.847(5) . . yes
P2 C9 1.823(5) . . yes
P2 C15 1.857(5) . . yes
C1 C2 1.403(6) . . no
C1 C6 1.401(7) . . no
C2 C3 1.376(7) . . no
C3 C4 1.371(8) . . no
C4 C5 1.388(7) . . no
C5 C6 1.390(7) . . no
C7 C8 1.510(7) . . no
C9 C10 1.410(6) . . no
C9 C14 1.390(7) . . no
C10 C11 1.384(7) . . no
C11 C12 1.370(8) . . no
C12 C13 1.392(8) . . no
C13 C14 1.383(7) . . no
C15 C16 1.392(7) . . no
C15 C20 1.397(6) . . no
C16 C17 1.388(7) . . no
C17 C18 1.378(8) . . no
C18 C19 1.386(7) . . no
C19 C20 1.376(7) . . no
C21 C22 1.378(7) . . no
C21 C26 1.393(7) . . no
C22 C23 1.373(7) . . no
C23 C24 1.376(8) . . no
C24 C25 1.357(7) . . no
C25 C26 1.394(7) . . no
C27 C28 1.506(9) . . no
C27 C29 1.428(8) . . no
C27 C35 1.422(8) . . no
C29 C30 1.493(7) . . no
C29 C31 1.441(7) . . no
C31 C32 1.484(8) . . no
C31 C33 1.416(7) . . no
C33 C34 1.494(7) . . no
C33 C35 1.431(8) . . no
C35 C36 1.501(8) . . no
C37 C38 1.421(7) . . no
C37 C43 1.424(7) . . no
C37 C46 1.498(7) . . no
C38 C39 1.417(7) . . no
C38 C45 1.506(7) . . no
C39 C40 1.494(8) . . no
C39 C41 1.428(8) . . no
C41 C42 1.507(7) . . no
C41 C43 1.411(7) . . no
C43 C44 1.496(7) . . no
C47 C48 1.503(8) . . no
C47 C49 1.417(8) . . no
C47 C53 1.420(8) . . no
C49 C50 1.402(7) . . no
C49 C56 1.508(9) . . no
C50 C51 1.432(8) . . no
C50 C55 1.509(8) . . no
C51 C52 1.500(8) . . no
C51 C53 1.415(7) . . no
C53 C54 1.506(8) . . no
C2 H2 0.9500 . . no
C3 H3 0.9500 . . no
C4 H4 0.9500 . . no
C5 H5 0.9500 . . no
C6 H6 0.9500 . . no
C7 H7AB 0.9900 . . no
C7 H7A 0.9900 . . no
C8 H8AB 0.9900 . . no
C8 H8A 0.9900 . . no
C10 H10 0.9500 . . no
C11 H11 0.9500 . . no
C12 H12 0.9500 . . no
C13 H13 0.9500 . . no
C14 H14 0.9500 . . no
C16 H16 0.9500 . . no
C17 H17 0.9500 . . no
C18 H18 0.9500 . . no
C19 H19 0.9500 . . no
C20 H20 0.9500 . . no
C22 H22 0.9500 . . no
C23 H23 0.9500 . . no
C24 H24 0.9500 . . no
C25 H25 0.9500 . . no
C26 H26 0.9500 . . no
C28 H28A 0.9800 . . no
C28 H28B 0.9800 . . no
C28 H28C 0.9800 . . no
C30 H30A 0.9800 . . no
C30 H30B 0.9800 . . no
C30 H30C 0.9800 . . no
C32 H32A 0.9800 . . no
C32 H32B 0.9800 . . no
C32 H32C 0.9800 . . no
C34 H34A 0.9800 . . no
C34 H34B 0.9800 . . no
C34 H34C 0.9800 . . no
C36 H36A 0.9800 . . no
C36 H36B 0.9800 . . no
C36 H36C 0.9800 . . no
C40 H40A 0.9800 . . no
C40 H40B 0.9800 . . no
C40 H40C 0.9800 . . no
C42 H42A 0.9800 . . no
C42 H42B 0.9800 . . no
C42 H42C 0.9800 . . no
C44 H44A 0.9800 . . no
C44 H44B 0.9800 . . no
C44 H44C 0.9800 . . no
C45 H45A 0.9800 . . no
C45 H45B 0.9800 . . no
C45 H45C 0.9800 . . no
C46 H46A 0.9800 . . no
C46 H46B 0.9800 . . no
C46 H46C 0.9800 . . no
C48 H48A 0.9800 . . no
C48 H48B 0.9800 . . no
C48 H48C 0.9800 . . no
C52 H52A 0.9800 . . no
C52 H52B 0.9800 . . no
C52 H52C 0.9800 . . no
C54 H54A 0.9800 . . no
C54 H54B 0.9800 . . no
C54 H54C 0.9800 . . no
C55 H55A 0.9800 . . no
C55 H55B 0.9800 . . no
C55 H55C 0.9800 . . no
C56 H56A 0.9800 . . no
C56 H56B 0.9800 . . no
C56 H56C 0.9800 . . no
C57 C58 1.506(9) . . no
C58 C59 1.513(9) . . no
C59 C60 1.491(9) . . no
C60 C61 1.540(10) . . no
C61 C62 1.496(10) . . no
C57 H57A 0.9800 . . no
C57 H57B 0.9800 . . no
C57 H57C 0.9800 . . no
C58 H58A 0.9900 . . no
C58 H58B 0.9900 . . no
C59 H59A 0.9900 . . no
C59 H59B 0.9900 . . no
C60 H60A 0.9900 . . no
C60 H60B 0.9900 . . no
C61 H61A 0.9900 . . no
C61 H61B 0.9900 . . no
C62 H62A 0.9800 . . no
C62 H62B 0.9800 . . no
C62 H62C 0.9800 . . no

loop_
_geom_torsion_atom_site_label_1
_geom_torsion_atom_site_label_2
_geom_torsion_atom_site_label_3
_geom_torsion_atom_site_label_4
_geom_torsion
_geom_torsion_site_symmetry_1
_geom_torsion_site_symmetry_2
_geom_torsion_site_symmetry_3
_geom_torsion_site_symmetry_4
_geom_torsion_publ_flag
Ga2 Ru1 Ga1 C27 -98.1(3) . . . . no
Ga2 Ru1 Ga1 C35 -8.6(3) . . . . no
Ga3 Ru1 Ga1 C27 10.5(3) . . . . no
Ga3 Ru1 Ga1 C35 100.1(3) . . . . no
P1 Ru1 Ga1 C27 144.1(3) . . . . no
P1 Ru1 Ga1 C35 -126.4(3) . . . . no
Ga1 Ru1 Ga2 C38 31.3(2) . . . . no
Ga3 Ru1 Ga2 C38 -58.8(2) . . . . no
P1 Ru1 Ga2 C38 122.1(2) . . . . no
P2 Ru1 Ga2 C38 -153.6(2) . . . . no
Ga1 Ru1 Ga3 C50 31.0(4) . . . . no
Ga2 Ru1 Ga3 C50 122.2(4) . . . . no
P1 Ru1 Ga3 C50 -59.0(4) . . . . no
P2 Ru1 Ga3 C50 -142.9(4) . . . . no
Ga1 Ru1 P1 C1 -68.15(17) . . . . no
Ga1 Ru1 P1 C7 175.55(16) . . . . no
Ga1 Ru1 P1 C21 60.88(17) . . . . no
Ga2 Ru1 P1 C1 -159.50(17) . . . . no
Ga2 Ru1 P1 C7 84.19(16) . . . . no
Ga2 Ru1 P1 C21 -30.47(18) . . . . no
Ga3 Ru1 P1 C1 21.72(19) . . . . no
Ga3 Ru1 P1 C7 -94.59(16) . . . . no
Ga3 Ru1 P1 C21 150.75(17) . . . . no
P2 Ru1 P1 C1 110.00(18) . . . . no
P2 Ru1 P1 C7 -6.31(16) . . . . no
P2 Ru1 P1 C21 -120.97(17) . . . . no
Ga2 Ru1 P2 C8 -90.65(16) . . . . no
Ga2 Ru1 P2 C9 30.51(19) . . . . no
Ga2 Ru1 P2 C15 157.53(19) . . . . no
Ga3 Ru1 P2 C8 160.41(16) . . . . no
Ga3 Ru1 P2 C9 -78.44(18) . . . . no
Ga3 Ru1 P2 C15 48.58(19) . . . . no
P1 Ru1 P2 C8 26.97(16) . . . . no
P1 Ru1 P2 C9 148.13(19) . . . . no
P1 Ru1 P2 C15 -84.85(19) . . . . no
Ru1 Ga1 C27 C28 16.5(7) . . . . no
Ru1 Ga1 C27 C29 -107.9(3) . . . . no
Ru1 Ga1 C27 C35 137.2(3) . . . . no
C35 Ga1 C27 C28 -120.8(6) . . . . no
C35 Ga1 C27 C29 114.8(4) . . . . no
Ru1 Ga1 C35 C27 -126.3(3) . . . . no
Ru1 Ga1 C35 C33 119.0(3) . . . . no
Ru1 Ga1 C35 C36 -6.0(7) . . . . no
C27 Ga1 C35 C33 -114.8(4) . . . . no
C27 Ga1 C35 C36 120.3(6) . . . . no
Ru1 Ga2 C38 C37 130.1(3) . . . . no
Ru1 Ga2 C38 C39 -114.3(3) . . . . no
Ru1 Ga2 C38 C45 8.7(6) . . . . no
Ru1 Ga3 C50 C49 -125.3(4) . . . . no
Ru1 Ga3 C50 C51 119.9(4) . . . . no
Ru1 Ga3 C50 C55 -0.3(8) . . . . no
Ru1 P1 C1 C2 7.8(4) . . . . no
Ru1 P1 C1 C6 -169.4(3) . . . . no
C7 P1 C1 C2 130.2(4) . . . . no
C7 P1 C1 C6 -47.1(4) . . . . no
C21 P1 C1 C2 -128.8(4) . . . . no
C21 P1 C1 C6 54.0(4) . . . . no
Ru1 P1 C7 C8 -20.6(3) . . . . no
C1 P1 C7 C8 -150.7(3) . . . . no
C21 P1 C7 C8 106.4(3) . . . . no
Ru1 P1 C21 C22 52.5(4) . . . . no
Ru1 P1 C21 C26 -128.8(4) . . . . no
C1 P1 C21 C22 -169.4(4) . . . . no
C1 P1 C21 C26 9.4(5) . . . . no
C7 P1 C21 C22 -68.5(4) . . . . no
C7 P1 C21 C26 110.2(4) . . . . no
Ru1 P2 C8 C7 -47.0(3) . . . . no
C9 P2 C8 C7 -179.4(3) . . . . no
C15 P2 C8 C7 79.5(3) . . . . no
Ru1 P2 C9 C10 -135.5(3) . . . . no
Ru1 P2 C9 C14 47.8(4) . . . . no
C8 P2 C9 C10 -12.0(4) . . . . no
C8 P2 C9 C14 171.4(4) . . . . no
C15 P2 C9 C10 88.5(4) . . . . no
C15 P2 C9 C14 -88.2(4) . . . . no
Ru1 P2 C15 C16 21.5(5) . . . . no
Ru1 P2 C15 C20 -162.9(3) . . . . no
C8 P2 C15 C16 -96.0(4) . . . . no
C8 P2 C15 C20 79.6(4) . . . . no
C9 P2 C15 C16 158.9(4) . . . . no
C9 P2 C15 C20 -25.6(4) . . . . no
P1 C1 C2 C3 -179.3(4) . . . . no
C6 C1 C2 C3 -2.0(7) . . . . no
P1 C1 C6 C5 179.5(3) . . . . no
C2 C1 C6 C5 2.2(7) . . . . no
C1 C2 C3 C4 0.0(8) . . . . no
C2 C3 C4 C5 1.7(8) . . . . no
C3 C4 C5 C6 -1.4(8) . . . . no
C4 C5 C6 C1 -0.6(7) . . . . no
P1 C7 C8 P2 41.3(4) . . . . no
P2 C9 C10 C11 -175.0(4) . . . . no
C14 C9 C10 C11 1.7(7) . . . . no
P2 C9 C14 C13 173.3(4) . . . . no
C10 C9 C14 C13 -3.6(7) . . . . no
C9 C10 C11 C12 1.1(7) . . . . no
C10 C11 C12 C13 -2.2(8) . . . . no
C11 C12 C13 C14 0.4(8) . . . . no
C12 C13 C14 C9 2.6(8) . . . . no
P2 C15 C16 C17 174.4(4) . . . . no
C20 C15 C16 C17 -1.4(7) . . . . no
P2 C15 C20 C19 -174.2(4) . . . . no
C16 C15 C20 C19 1.4(7) . . . . no
C15 C16 C17 C18 -0.3(8) . . . . no
C16 C17 C18 C19 1.9(8) . . . . no
C17 C18 C19 C20 -1.8(8) . . . . no
C18 C19 C20 C15 0.2(8) . . . . no
P1 C21 C22 C23 176.5(5) . . . . no
C26 C21 C22 C23 -2.4(8) . . . . no
P1 C21 C26 C25 -177.2(4) . . . . no
C22 C21 C26 C25 1.6(8) . . . . no
C21 C22 C23 C24 1.6(9) . . . . no
C22 C23 C24 C25 0.1(9) . . . . no
C23 C24 C25 C26 -0.8(9) . . . . no
C24 C25 C26 C21 0.0(9) . . . . no
Ga1 C27 C29 C30 117.8(6) . . . . no
Ga1 C27 C29 C31 -65.1(4) . . . . no
C28 C27 C29 C30 -1.5(10) . . . . no
C28 C27 C29 C31 175.7(5) . . . . no
C35 C27 C29 C30 -175.8(6) . . . . no
C35 C27 C29 C31 1.4(7) . . . . no
Ga1 C27 C35 C33 67.4(4) . . . . no
Ga1 C27 C35 C36 -121.5(6) . . . . no
C28 C27 C35 Ga1 116.9(6) . . . . no
C28 C27 C35 C33 -175.7(5) . . . . no
C28 C27 C35 C36 -4.6(9) . . . . no
C29 C27 C35 Ga1 -68.7(4) . . . . no
C29 C27 C35 C33 -1.3(7) . . . . no
C29 C27 C35 C36 169.8(5) . . . . no
C27 C29 C31 C32 -173.4(5) . . . . no
C27 C29 C31 C33 -0.9(7) . . . . no
C30 C29 C31 C32 3.8(10) . . . . no
C30 C29 C31 C33 176.4(6) . . . . no
C29 C31 C33 C34 -176.0(5) . . . . no
C29 C31 C33 C35 0.1(7) . . . . no
C32 C31 C33 C34 -3.6(9) . . . . no
C32 C31 C33 C35 172.5(5) . . . . no
C31 C33 C35 Ga1 64.9(4) . . . . no
C31 C33 C35 C27 0.8(6) . . . . no
C31 C33 C35 C36 -170.3(5) . . . . no
C34 C33 C35 Ga1 -119.0(6) . . . . no
C34 C33 C35 C27 176.9(5) . . . . no
C34 C33 C35 C36 5.8(9) . . . . no
C43 C37 C38 Ga2 66.5(3) . . . . no
C43 C37 C38 C39 0.0(5) . . . . no
C43 C37 C38 C45 -177.5(5) . . . . no
C46 C37 C38 Ga2 -116.9(5) . . . . no
C46 C37 C38 C39 176.6(5) . . . . no
C46 C37 C38 C45 -0.9(8) . . . . no
C38 C37 C43 C41 0.1(5) . . . . no
C38 C37 C43 C44 174.1(4) . . . . no
C46 C37 C43 C41 -176.5(5) . . . . no
C46 C37 C43 C44 -2.5(8) . . . . no
Ga2 C38 C39 C40 115.4(5) . . . . no
Ga2 C38 C39 C41 -65.3(4) . . . . no
C37 C38 C39 C40 -179.4(5) . . . . no
C37 C38 C39 C41 -0.1(5) . . . . no
C45 C38 C39 C40 -1.9(8) . . . . no
C45 C38 C39 C41 177.4(5) . . . . no
C38 C39 C41 C42 -176.5(5) . . . . no
C38 C39 C41 C43 0.2(6) . . . . no
C40 C39 C41 C42 2.8(8) . . . . no
C40 C39 C41 C43 179.5(5) . . . . no
C39 C41 C43 C37 -0.2(6) . . . . no
C39 C41 C43 C44 -174.2(4) . . . . no
C42 C41 C43 C37 176.5(5) . . . . no
C42 C41 C43 C44 2.5(8) . . . . no
C48 C47 C49 C50 -178.6(5) . . . . no
C48 C47 C49 C56 -0.7(8) . . . . no
C53 C47 C49 C50 -0.4(5) . . . . no
C53 C47 C49 C56 177.4(5) . . . . no
C48 C47 C53 C51 178.2(5) . . . . no
C48 C47 C53 C54 2.7(8) . . . . no
C49 C47 C53 C51 0.2(6) . . . . no
C49 C47 C53 C54 -175.3(5) . . . . no
C47 C49 C50 Ga3 -66.5(3) . . . . no
C47 C49 C50 C51 0.5(5) . . . . no
C47 C49 C50 C55 172.9(5) . . . . no
C56 C49 C50 Ga3 115.8(5) . . . . no
C56 C49 C50 C51 -177.3(5) . . . . no
C56 C49 C50 C55 -4.9(8) . . . . no
Ga3 C50 C51 C52 -116.4(5) . . . . no
Ga3 C50 C51 C53 67.0(3) . . . . no
C49 C50 C51 C52 176.3(5) . . . . no
C49 C50 C51 C53 -0.4(5) . . . . no
C55 C50 C51 C52 3.6(8) . . . . no
C55 C50 C51 C53 -173.1(5) . . . . no
C50 C51 C53 C47 0.1(5) . . . . no
C50 C51 C53 C54 175.7(5) . . . . no
C52 C51 C53 C47 -176.4(5) . . . . no
C52 C51 C53 C54 -0.9(8) . . . . no
C57 C58 C59 C60 178.9(6) . . . . no
C58 C59 C60 C61 -178.5(6) . . . . no
C59 C60 C61 C62 -64.5(7) . . . . no
